data_4315445
loop_
_publ_author_name
'Maurizio Casarin'
'Thomas Devic'
'Alessia Famengo'
'Daniel Forrer'
'Silvia Gross'
'Eugenio Tondello'
'Andrea Vittadini'

_publ_section_title
;
 Molecular, Electronic, and Crystal Structures of Self-Assembled
 Hydrothermally Synthesized Zn(II)-Mercaptonicotinate: A Combined
 Spectroscopic and Theoretical Approach
;
_journal_name_full 'Inorganic Chemistry'
_journal_page_first 4099
_journal_page_last 4108
_journal_paper_doi 10.1021/ic902076r
_journal_volume 49
_journal_year 2010
_chemical_formula_moiety C12H12N2O8Zn
_chemical_formula_sum 'C12 H12 N2 O8 Zn'
_chemical_formula_weight 377.62
_chemical_name_systematic
;
zinc bis(2-hydroxonicotinate), water solvate
;
_space_group_IT_number 14
_symmetry_cell_setting monoclinic
_symmetry_space_group_name_Hall '-P 2ybc'
_symmetry_space_group_name_H-M 'P 1 21/c 1'
_atom_sites_solution_hydrogens geom
_atom_sites_solution_primary direct
_atom_sites_solution_secondary difmap
_audit_creation_method SHELXL-97
_cell_angle_alpha 90.00
_cell_angle_beta 100.568(10)
_cell_angle_gamma 90.00
_cell_formula_units_Z 2
_cell_length_a 7.485(4)
_cell_length_b 12.332(6)
_cell_length_c 7.626(4)
_cell_measurement_reflns_used 3171
_cell_measurement_temperature 293(2)
_cell_measurement_theta_max 28.35
_cell_measurement_theta_min 2.77
_cell_volume 692.0(6)
_computing_cell_refinement SAINT
_computing_data_collection SAINT
_computing_data_reduction SAINT
_computing_structure_refinement 'SHELXL-97 (Sheldrick, 1997)'
_computing_structure_solution 'SHELXS-86 (Sheldrick, 1997)'
_diffrn_ambient_temperature 293(2)
_diffrn_measured_fraction_theta_full 0.980
_diffrn_measured_fraction_theta_max 0.980
_diffrn_measurement_device_type 'CCD area detector'
_diffrn_measurement_method 'phi and omega scans'
_diffrn_radiation_monochromator graphite
_diffrn_radiation_source 'fine-focus sealed tube'
_diffrn_radiation_type MoK\a
_diffrn_radiation_wavelength 0.71073
_diffrn_reflns_av_R_equivalents 0.0379
_diffrn_reflns_av_sigmaI/netI 0.0418
_diffrn_reflns_limit_h_max 9
_diffrn_reflns_limit_h_min -7
_diffrn_reflns_limit_k_max 16
_diffrn_reflns_limit_k_min -16
_diffrn_reflns_limit_l_max 10
_diffrn_reflns_limit_l_min -9
_diffrn_reflns_number 4321
_diffrn_reflns_theta_full 28.35
_diffrn_reflns_theta_max 28.35
_diffrn_reflns_theta_min 2.77
_exptl_absorpt_coefficient_mu 1.822
_exptl_absorpt_correction_T_max 0.8679
_exptl_absorpt_correction_T_min 0.7120
_exptl_absorpt_correction_type multi-scan
_exptl_absorpt_process_details SADABS
_exptl_crystal_colour colourless
_exptl_crystal_density_diffrn 1.813
_exptl_crystal_density_method 'not measured'
_exptl_crystal_description parallelepiped
_exptl_crystal_F_000 384
_exptl_crystal_size_max 0.20
_exptl_crystal_size_mid 0.20
_exptl_crystal_size_min 0.08
_refine_diff_density_max 0.722
_refine_diff_density_min -0.750
_refine_diff_density_rms 0.112
_refine_ls_extinction_method none
_refine_ls_goodness_of_fit_ref 1.150
_refine_ls_hydrogen_treatment mixed
_refine_ls_matrix_type full
_refine_ls_number_parameters 112
_refine_ls_number_reflns 1691
_refine_ls_number_restraints 2
_refine_ls_restrained_S_all 1.150
_refine_ls_R_factor_all 0.0463
_refine_ls_R_factor_gt 0.0357
_refine_ls_shift/su_max 0.000
_refine_ls_shift/su_mean 0.000
_refine_ls_structure_factor_coef Fsqd
_refine_ls_weighting_details 'calc w=1/[\s^2^(Fo^2^)+(0.0742P)^2^+0.0000P] where P=(Fo^2^+2Fc^2^)/3'
_refine_ls_weighting_scheme calc
_refine_ls_wR_factor_gt 0.1127
_refine_ls_wR_factor_ref 0.1219
_reflns_number_gt 1382
_reflns_number_total 1691
_reflns_threshold_expression >2sigma(I)
_cod_data_source_file ic902076r_si_001_1.cif
_cod_data_source_block sad
_cod_original_cell_volume 691.9(6)
_cod_database_code 4315445

loop_
_symmetry_equiv_pos_as_xyz
'x, y, z'
'-x, y+1/2, -z+1/2'
'-x, -y, -z'
'x, -y-1/2, z-1/2'

loop_
_atom_site_label
_atom_site_type_symbol
_atom_site_fract_x
_atom_site_fract_y
_atom_site_fract_z
_atom_site_U_iso_or_equiv
_atom_site_adp_type
_atom_site_occupancy
_atom_site_symmetry_multiplicity
_atom_site_calc_flag
_atom_site_refinement_flags
_atom_site_disorder_assembly
_atom_site_disorder_group
Zn1 Zn 0.0000 0.0000 0.0000 0.02579(18) Uani 1 2 d S . .
O1 O 0.0598(2) 0.15784(13) 0.0140(2) 0.0329(4) Uani 1 1 d . . .
O2 O 0.0292(2) 0.33540(15) 0.0124(2) 0.0349(5) Uani 1 1 d . . .
O3 O -0.2722(2) 0.04346(13) 0.0120(3) 0.0325(4) Uani 1 1 d . . .
O4 O 0.0779(4) -0.00513(12) 0.2827(4) 0.0408(6) Uani 1 1 d D . .
H4A H 0.054(5) 0.049(2) 0.327(5) 0.049 Uiso 1 1 d D . .
H4B H 0.041(5) -0.055(2) 0.329(5) 0.049 Uiso 1 1 d D . .
C1 C -0.0380(3) 0.2421(2) -0.0069(3) 0.0240(5) Uani 1 1 d . . .
C2 C -0.2408(3) 0.23282(16) -0.0605(3) 0.0251(5) Uani 1 1 d . . .
C3 C -0.3373(3) 0.32525(18) -0.1212(4) 0.0335(6) Uani 1 1 d . . .
H3 H -0.2746 0.3901 -0.1248 0.040 Uiso 1 1 calc R . .
C4 C -0.5252(3) 0.3245(2) -0.1771(4) 0.0414(7) Uani 1 1 d . . .
H4 H -0.5876 0.3872 -0.2193 0.050 Uiso 1 1 calc R . .
C5 C -0.6146(3) 0.2295(2) -0.1682(4) 0.0408(6) Uani 1 1 d . . .
H5 H -0.7400 0.2264 -0.2052 0.049 Uiso 1 1 calc R . .
N1 N -0.5216(3) 0.13921(17) -0.1055(3) 0.0346(5) Uani 1 1 d . . .
H1 H -0.5830 0.0807 -0.1007 0.041 Uiso 1 1 calc R . .
C6 C -0.3378(3) 0.13388(17) -0.0493(3) 0.0248(5) Uani 1 1 d . . .

loop_
_atom_site_aniso_label
_atom_site_aniso_U_11
_atom_site_aniso_U_22
_atom_site_aniso_U_33
_atom_site_aniso_U_23
_atom_site_aniso_U_13
_atom_site_aniso_U_12
Zn1 0.0203(2) 0.0165(2) 0.0408(3) 0.00063(13) 0.00628(17) -0.00001(11)
O1 0.0217(8) 0.0180(7) 0.0574(13) 0.0016(7) 0.0030(7) -0.0001(6)
O2 0.0300(9) 0.0188(9) 0.0545(14) -0.0014(6) 0.0043(8) -0.0034(6)
O3 0.0213(8) 0.0218(8) 0.0560(12) 0.0037(8) 0.0110(7) -0.0004(6)
O4 0.0581(15) 0.0249(10) 0.0396(14) 0.0000(7) 0.0096(11) -0.0004(7)
C1 0.0237(10) 0.0200(11) 0.0288(13) 0.0007(8) 0.0059(8) -0.0004(8)
C2 0.0226(10) 0.0240(10) 0.0279(12) 0.0008(9) 0.0024(8) 0.0016(8)
C3 0.0309(12) 0.0269(11) 0.0420(15) 0.0063(10) 0.0046(11) 0.0028(9)
C4 0.0296(13) 0.0416(14) 0.0520(17) 0.0158(12) 0.0046(11) 0.0104(10)
C5 0.0203(10) 0.0498(15) 0.0501(17) 0.0105(12) 0.0009(11) 0.0054(10)
N1 0.0207(10) 0.0343(10) 0.0480(14) 0.0022(10) 0.0045(9) -0.0033(8)
C6 0.0204(10) 0.0255(10) 0.0297(12) -0.0005(9) 0.0071(8) 0.0002(8)

loop_
_atom_type_symbol
_atom_type_description
_atom_type_scat_dispersion_real
_atom_type_scat_dispersion_imag
_atom_type_scat_source
C C 0.0030 0.0020 'International Tables Vol C Tables 4.2.6.8 and 6.1.1.4'
H H 0.0000 0.0000 'International Tables Vol C Tables 4.2.6.8 and 6.1.1.4'
N N 0.0060 0.0030 'International Tables Vol C Tables 4.2.6.8 and 6.1.1.4'
O O 0.0110 0.0060 'International Tables Vol C Tables 4.2.6.8 and 6.1.1.4'
Zn Zn 0.2840 1.4300 'International Tables Vol C Tables 4.2.6.8 and 6.1.1.4'

loop_
_geom_angle_atom_site_label_1
_geom_angle_atom_site_label_2
_geom_angle_atom_site_label_3
_geom_angle
_geom_angle_site_symmetry_1
_geom_angle_site_symmetry_3
_geom_angle_publ_flag
O1 Zn1 O1 180.00(2) . 3 ?
O1 Zn1 O3 92.34(7) . 3 ?
O1 Zn1 O3 87.66(7) 3 3 ?
O1 Zn1 O3 87.66(7) . . ?
O1 Zn1 O3 92.34(7) 3 . ?
O3 Zn1 O3 180.00(8) 3 . ?
O1 Zn1 O4 92.44(7) . 3 ?
O1 Zn1 O4 87.56(7) 3 3 ?
O3 Zn1 O4 92.90(9) 3 3 ?
O3 Zn1 O4 87.10(9) . 3 ?
O1 Zn1 O4 87.56(7) . . ?
O1 Zn1 O4 92.43(7) 3 . ?
O3 Zn1 O4 87.10(9) 3 . ?
O3 Zn1 O4 92.90(9) . . ?
O4 Zn1 O4 180.0 3 . ?
C1 O1 Zn1 132.50(16) . . ?
C6 O3 Zn1 120.91(14) . . ?
Zn1 O4 H4A 112(3) . . ?
Zn1 O4 H4B 115(3) . . ?
H4A O4 H4B 110(6) . . ?
O2 C1 O1 121.9(2) . . ?
O2 C1 C2 117.7(2) . . ?
O1 C1 C2 120.3(2) . . ?
C3 C2 C6 118.9(2) . . ?
C3 C2 C1 117.9(2) . . ?
C6 C2 C1 123.16(19) . . ?
C2 C3 C4 122.2(2) . . ?
C2 C3 H3 118.9 . . ?
C4 C3 H3 118.9 . . ?
C5 C4 C3 118.0(2) . . ?
C5 C4 H4 121.0 . . ?
C3 C4 H4 121.0 . . ?
N1 C5 C4 120.1(2) . . ?
N1 C5 H5 119.9 . . ?
C4 C5 H5 119.9 . . ?
C5 N1 C6 125.0(2) . . ?
C5 N1 H1 117.5 . . ?
C6 N1 H1 117.5 . . ?
O3 C6 N1 117.15(19) . . ?
O3 C6 C2 127.1(2) . . ?
N1 C6 C2 115.68(19) . . ?

loop_
_geom_bond_atom_site_label_1
_geom_bond_atom_site_label_2
_geom_bond_distance
_geom_bond_site_symmetry_2
_geom_bond_publ_flag
Zn1 O1 1.9957(18) . ?
Zn1 O1 1.9957(18) 3 ?
Zn1 O3 2.1249(19) 3 ?
Zn1 O3 2.1249(19) . ?
Zn1 O4 2.129(3) 3 ?
Zn1 O4 2.129(3) . ?
O1 C1 1.264(3) . ?
O2 C1 1.254(3) . ?
O3 C6 1.272(3) . ?
O4 H4A 0.782(18) . ?
O4 H4B 0.779(18) . ?
C1 C2 1.503(3) . ?
C2 C3 1.383(3) . ?
C2 C6 1.430(3) . ?
C3 C4 1.393(3) . ?
C3 H3 0.9300 . ?
C4 C5 1.357(4) . ?
C4 H4 0.9300 . ?
C5 N1 1.353(3) . ?
C5 H5 0.9300 . ?
N1 C6 1.365(3) . ?
N1 H1 0.8600 . ?
